data_7703519
loop_
_publ_author_name
'Yamamoto, Koji'
'Higuchi, Kazuki'
'Kuwata, Shigeki'
'Hayashi, Yoshihiro'
'Kawauchi, Susumu'
'Takata, Toshikazu'

_publ_section_title
;
 Open clamshell dinuclear palladium(ii) complexes possessing out-of-plane
 anisotropy.
;
_journal_issue 9
_journal_name_full 'Dalton transactions (Cambridge, England : 2003)'
_journal_page_first 2781
_journal_page_last 2785
_journal_paper_doi 10.1039/d0dt00323a
_journal_volume 49
_journal_year 2020
_chemical_absolute_configuration 'CHOOSE rm ad rmad syn or unk'
_chemical_formula_moiety 'C32 H25 Cl N2 O4 Pd2, C H2 Cl2'
_chemical_formula_sum 'C33 H27 Cl3 N2 O4 Pd2'
_chemical_formula_weight 834.75
_space_group_crystal_system orthorhombic
_space_group_IT_number 19
_space_group_name_Hall 'P 2ac 2ab'
_space_group_name_H-M_alt 'P 21 21 21'
_atom_sites_solution_hydrogens geom
_atom_sites_solution_primary direct
_atom_sites_solution_secondary difmap
_audit_update_record
;
2019-09-20 deposited with the CCDC.	2020-02-17 downloaded from the CCDC.
;
_cell_angle_alpha 90.0000
_cell_angle_beta 90.0000
_cell_angle_gamma 90.0000
_cell_formula_units_Z 8
_cell_length_a 17.065(11)
_cell_length_b 17.488(11)
_cell_length_c 20.605(12)
_cell_measurement_reflns_used 2139
_cell_measurement_temperature 93
_cell_measurement_theta_max 27.49
_cell_measurement_theta_min 3.06
_cell_volume 6149(7)
_computing_cell_refinement CrystalClear
_computing_data_collection 'CrystalClear (Rigaku Inc., 2008)'
_computing_data_reduction CrystalClear
_computing_molecular_graphics 'CrystalStructure 4.2.5'
_computing_publication_material 'CrystalStructure 4.2.5 (Rigaku, 2017)'
_computing_structure_refinement 'SHELXL Version 2014/7 (Sheldrick, 2008)'
_computing_structure_solution 'SIR92 (Altomare, et al., 1994)'
_diffrn_ambient_temperature 93
_diffrn_detector_area_resol_mean 7.111
_diffrn_measured_fraction_theta_full 0.997
_diffrn_measured_fraction_theta_max 0.988
_diffrn_measurement_device_type 'Rigaku Saturn724'
_diffrn_measurement_method \w
_diffrn_radiation_type 'Mo K\a'
_diffrn_radiation_wavelength 0.71075
_diffrn_reflns_av_R_equivalents 0.0823
_diffrn_reflns_Laue_measured_fraction_full 0.997
_diffrn_reflns_Laue_measured_fraction_max 0.988
_diffrn_reflns_limit_h_max 22
_diffrn_reflns_limit_h_min -15
_diffrn_reflns_limit_k_max 22
_diffrn_reflns_limit_k_min -22
_diffrn_reflns_limit_l_max 25
_diffrn_reflns_limit_l_min -26
_diffrn_reflns_number 50909
_diffrn_reflns_point_group_measured_fraction_full 0.998
_diffrn_reflns_point_group_measured_fraction_max 0.988
_diffrn_reflns_theta_full 25.242
_diffrn_reflns_theta_max 27.605
_diffrn_reflns_theta_min 3.056
_diffrn_standards_number 0
_exptl_absorpt_coefficient_mu 1.473
_exptl_absorpt_correction_T_max 0.745
_exptl_absorpt_correction_T_min 0.475
_exptl_absorpt_correction_type multi-scan
_exptl_absorpt_process_details 'REQAB (Rigaku, 1998)'
_exptl_crystal_colour yellow
_exptl_crystal_density_diffrn 1.803
_exptl_crystal_density_method 'not measured'
_exptl_crystal_description prism
_exptl_crystal_F_000 3312.00
_exptl_crystal_recrystallization_method 'Re-crystallisation from solvent: Dichloromethane/hexane'
_exptl_crystal_size_max 0.240
_exptl_crystal_size_mid 0.240
_exptl_crystal_size_min 0.200
_refine_diff_density_max 2.61
_refine_diff_density_min -0.88
_refine_ls_abs_structure_details
;
 Flack x determined using 4511 quotients [(I+)-(I-)]/[(I+)+(I-)]
 (Parsons, Flack and Wagner, Acta Cryst. B69 (2013) 249-259).
;
_refine_ls_abs_structure_Flack 0.013(16)
_refine_ls_extinction_method none
_refine_ls_goodness_of_fit_ref 1.036
_refine_ls_hydrogen_treatment constr
_refine_ls_number_parameters 799
_refine_ls_number_reflns 14102
_refine_ls_number_restraints 0
_refine_ls_R_factor_all 0.0584
_refine_ls_R_factor_gt 0.0526
_refine_ls_shift/su_max 0.001
_refine_ls_structure_factor_coef Fsqd
_refine_ls_weighting_details 'w = 1/[\s^2^(Fo^2^)+(0.0644P)^2^] where P=(Fo^2^+2Fc^2^)/3'
_refine_ls_weighting_scheme calc
_refine_ls_wR_factor_gt 0.1326
_refine_ls_wR_factor_ref 0.1372
_reflns_Friedel_coverage 0.831
_reflns_Friedel_fraction_full 0.999
_reflns_Friedel_fraction_max 0.987
_reflns_number_gt 11581
_reflns_number_total 14102
_reflns_threshold_expression F^2^>2.0\s(F^2^)
_cod_data_source_file d0dt00323a2.cif
_cod_data_source_block Pd2Me
_cod_depositor_comments 'Adding full bibliography for 7703519--7703520.cif.'
_cod_database_code 7703519

loop_
_space_group_symop_id
_space_group_symop_operation_xyz
1 +X,+Y,+Z
2 1/2-X,-Y,1/2+Z
3 1/2+X,1/2-Y,-Z
4 -X,1/2+Y,1/2-Z

loop_
_atom_site_label
_atom_site_type_symbol
_atom_site_fract_x
_atom_site_fract_y
_atom_site_fract_z
_atom_site_U_iso_or_equiv
_atom_site_adp_type
_atom_site_occupancy
_atom_site_site_symmetry_order
_atom_site_calc_flag
_atom_site_refinement_flags_posn
_atom_site_refinement_flags_adp
_atom_site_refinement_flags_occupancy
_atom_site_disorder_assembly
_atom_site_disorder_group
Pd1 Pd 0.64103(4) 0.71462(4) 0.48376(3) 0.02739(17) Uani 1 1 d . . . . .
Pd2 Pd 0.47002(4) 0.69340(4) 0.47024(3) 0.02708(17) Uani 1 1 d . . . . .
Pd3 Pd 0.34619(4) 0.74712(4) 0.81898(3) 0.02480(16) Uani 1 1 d . . . . .
Pd4 Pd 0.38220(4) 0.58936(4) 0.78080(3) 0.02246(15) Uani 1 1 d . . . . .
Cl1 Cl 0.57211(15) 0.64415(15) 0.40443(12) 0.0362(6) Uani 1 1 d . . . . .
Cl2 Cl 0.31039(13) 0.63142(13) 0.87160(11) 0.0271(5) Uani 1 1 d . . . . .
Cl3 Cl 0.8121(3) 0.7807(3) 0.9468(2) 0.0886(13) Uani 1 1 d . . . . .
Cl4 Cl 0.9706(3) 0.8397(3) 0.9363(3) 0.0980(15) Uani 1 1 d . . . . .
Cl5 Cl 0.9120(3) 0.6036(3) 0.8860(2) 0.0898(13) Uani 1 1 d . . . . .
Cl6 Cl 0.7825(3) 0.6386(3) 0.8012(3) 0.118(2) Uani 1 1 d . . . . .
O1 O 0.7332(5) 0.4220(4) 0.5186(4) 0.049(2) Uani 1 1 d . . . . .
O2 O 0.4187(5) 0.3940(5) 0.4457(4) 0.051(2) Uani 1 1 d . . . . .
O3 O 0.6113(4) 0.8180(4) 0.4336(3) 0.0354(16) Uani 1 1 d . . . . .
O4 O 0.4816(4) 0.8032(4) 0.4223(3) 0.0356(16) Uani 1 1 d . . . . .
O5 O 0.4594(4) 0.7403(4) 0.8627(3) 0.0324(15) Uani 1 1 d . . . . .
O6 O 0.4888(4) 0.6225(4) 0.8301(3) 0.0279(14) Uani 1 1 d . . . . .
O7 O 0.0360(4) 0.7292(4) 0.7860(4) 0.0447(19) Uani 1 1 d . . . . .
O8 O 0.0931(4) 0.4609(4) 0.7478(4) 0.0370(17) Uani 1 1 d . . . . .
N1 N 0.6941(4) 0.7723(5) 0.5582(4) 0.0285(17) Uani 1 1 d . . . . .
N2 N 0.3941(4) 0.7295(5) 0.5410(3) 0.0270(17) Uani 1 1 d . . . . .
N3 N 0.3738(5) 0.8411(4) 0.7661(4) 0.0294(17) Uani 1 1 d . . . . .
N4 N 0.4384(4) 0.5574(4) 0.6976(3) 0.0236(16) Uani 1 1 d . . . . .
C1 C 0.6991(5) 0.6276(6) 0.5220(5) 0.031(2) Uani 1 1 d . . . . .
C2 C 0.6931(6) 0.5511(5) 0.5078(5) 0.032(2) Uani 1 1 d . . . . .
H1 H 0.6535 0.5340 0.4790 0.038 Uiso 1 1 calc R U . . .
C3 C 0.7446(7) 0.4982(6) 0.5352(6) 0.038(2) Uani 1 1 d . . . . .
C4 C 0.8032(7) 0.5231(6) 0.5785(5) 0.042(3) Uani 1 1 d . . . . .
H2 H 0.8374 0.4873 0.5984 0.050 Uiso 1 1 calc R U . . .
C5 C 0.8101(6) 0.5983(7) 0.5912(5) 0.039(2) Uani 1 1 d . . . . .
H3 H 0.8511 0.6152 0.6189 0.047 Uiso 1 1 calc R U . . .
C6 C 0.7583(6) 0.6526(6) 0.5645(5) 0.034(2) Uani 1 1 d . . . . .
C7 C 0.7580(5) 0.7332(5) 0.5818(4) 0.028(2) Uani 1 1 d . . . . .
C8 C 0.8123(6) 0.7722(6) 0.6192(5) 0.031(2) Uani 1 1 d . . . . .
H4 H 0.8581 0.7467 0.6341 0.037 Uiso 1 1 calc R U . . .
C9 C 0.8003(6) 0.8479(6) 0.6350(5) 0.035(2) Uani 1 1 d . . . . .
H5 H 0.8393 0.8754 0.6582 0.042 Uiso 1 1 calc R U . . .
C10 C 0.7312(6) 0.8838(6) 0.6171(5) 0.033(2) Uani 1 1 d . . . . .
H6 H 0.7205 0.9348 0.6304 0.040 Uiso 1 1 calc R U . . .
C11 C 0.6781(6) 0.8434(6) 0.5792(5) 0.031(2) Uani 1 1 d . . . . .
C12 C 0.5976(5) 0.8761(6) 0.5648(4) 0.027(2) Uani 1 1 d . . . . .
C13 C 0.5864(6) 0.9523(6) 0.5543(5) 0.036(2) Uani 1 1 d . . . . .
H7 H 0.6301 0.9859 0.5543 0.043 Uiso 1 1 calc R U . . .
C14 C 0.5126(7) 0.9809(6) 0.5436(5) 0.041(3) Uani 1 1 d . . . . .
H8 H 0.5057 1.0334 0.5331 0.050 Uiso 1 1 calc R U . . .
C15 C 0.4470(7) 0.9317(6) 0.5484(5) 0.037(2) Uani 1 1 d . . . . .
H9 H 0.3953 0.9515 0.5444 0.044 Uiso 1 1 calc R U . . .
C16 C 0.4590(6) 0.8540(6) 0.5590(4) 0.029(2) Uani 1 1 d . . . . .
C17 C 0.5341(5) 0.8269(5) 0.5689(4) 0.0241(18) Uani 1 1 d . . . . .
H10 H 0.5422 0.7743 0.5786 0.029 Uiso 1 1 calc R U . . .
C18 C 0.3912(6) 0.8006(6) 0.5672(4) 0.032(2) Uani 1 1 d . . . . .
C19 C 0.3302(5) 0.8215(6) 0.6078(5) 0.031(2) Uani 1 1 d . . . . .
H11 H 0.3268 0.8720 0.6246 0.037 Uiso 1 1 calc R U . . .
C20 C 0.2742(6) 0.7672(6) 0.6236(5) 0.036(2) Uani 1 1 d . . . . .
H12 H 0.2309 0.7812 0.6499 0.044 Uiso 1 1 calc R U . . .
C21 C 0.2806(6) 0.6925(7) 0.6013(5) 0.036(2) Uani 1 1 d . . . . .
H13 H 0.2444 0.6545 0.6148 0.044 Uiso 1 1 calc R U . . .
C22 C 0.3412(5) 0.6747(6) 0.5587(4) 0.030(2) Uani 1 1 d . . . . .
C23 C 0.3556(5) 0.6015(5) 0.5288(4) 0.030(2) Uani 1 1 d . . . . .
C24 C 0.3044(6) 0.5380(6) 0.5338(5) 0.038(2) Uani 1 1 d . . . . .
H14 H 0.2562 0.5434 0.5565 0.046 Uiso 1 1 calc R U . . .
C25 C 0.3239(7) 0.4666(6) 0.5057(5) 0.041(3) Uani 1 1 d . . . . .
H15 H 0.2898 0.4239 0.5101 0.049 Uiso 1 1 calc R U . . .
C26 C 0.3918(6) 0.4601(6) 0.4724(5) 0.035(2) Uani 1 1 d . . . . .
C27 C 0.4416(6) 0.5230(6) 0.4669(5) 0.039(2) Uani 1 1 d . . . . .
H16 H 0.4901 0.5168 0.4449 0.046 Uiso 1 1 calc R U . . .
C28 C 0.4236(5) 0.5929(6) 0.4917(5) 0.031(2) Uani 1 1 d . . . . .
C29 C 0.7874(9) 0.3670(7) 0.5448(7) 0.062(4) Uani 1 1 d . . . . .
H17 H 0.7797 0.3629 0.5918 0.074 Uiso 1 1 calc R U . . .
H18 H 0.8412 0.3836 0.5358 0.074 Uiso 1 1 calc R U . . .
H19 H 0.7782 0.3171 0.5246 0.074 Uiso 1 1 calc R U . . .
C30 C 0.3770(8) 0.3268(7) 0.4568(6) 0.052(3) Uani 1 1 d . . . . .
H20 H 0.3238 0.3321 0.4395 0.063 Uiso 1 1 calc R U . . .
H21 H 0.3745 0.3168 0.5036 0.063 Uiso 1 1 calc R U . . .
H22 H 0.4034 0.2840 0.4351 0.063 Uiso 1 1 calc R U . . .
C31 C 0.5454(6) 0.8378(6) 0.4124(5) 0.036(2) Uani 1 1 d . . . . .
C32 C 0.5424(8) 0.9069(7) 0.3708(6) 0.056(3) Uani 1 1 d . . . . .
H23 H 0.5465 0.9527 0.3981 0.068 Uiso 1 1 calc R U . . .
H24 H 0.4927 0.9079 0.3470 0.068 Uiso 1 1 calc R U . . .
H25 H 0.5861 0.9059 0.3400 0.068 Uiso 1 1 calc R U . . .
C33 C 0.2400(6) 0.7798(6) 0.7944(5) 0.032(2) Uani 1 1 d . . . . .
C34 C 0.1699(5) 0.7395(5) 0.7988(5) 0.029(2) Uani 1 1 d . . . . .
H26 H 0.1705 0.6873 0.8114 0.034 Uiso 1 1 calc R U . . .
C35 C 0.0983(6) 0.7752(6) 0.7848(5) 0.033(2) Uani 1 1 d . . . . .
C36 C 0.0972(6) 0.8530(6) 0.7711(5) 0.034(2) Uani 1 1 d . . . . .
H27 H 0.0485 0.8780 0.7644 0.041 Uiso 1 1 calc R U . . .
C37 C 0.1655(6) 0.8942(6) 0.7671(5) 0.033(2) Uani 1 1 d . . . . .
H28 H 0.1636 0.9472 0.7569 0.040 Uiso 1 1 calc R U . . .
C38 C 0.2382(6) 0.8588(5) 0.7779(5) 0.030(2) Uani 1 1 d . . . . .
C39 C 0.3142(6) 0.8931(6) 0.7630(5) 0.031(2) Uani 1 1 d . . . . .
C40 C 0.3279(6) 0.9674(5) 0.7397(5) 0.034(2) Uani 1 1 d . . . . .
H29 H 0.2868 1.0040 0.7396 0.040 Uiso 1 1 calc R U . . .
C41 C 0.3993(6) 0.9862(6) 0.7176(5) 0.037(2) Uani 1 1 d . . . . .
H30 H 0.4099 1.0373 0.7046 0.044 Uiso 1 1 calc R U . . .
C42 C 0.4570(6) 0.9319(6) 0.7139(5) 0.033(2) Uani 1 1 d . . . . .
H31 H 0.5061 0.9442 0.6949 0.040 Uiso 1 1 calc R U . . .
C43 C 0.4434(6) 0.8571(6) 0.7383(5) 0.032(2) Uani 1 1 d . . . . .
C44 C 0.5009(6) 0.7945(5) 0.7282(4) 0.028(2) Uani 1 1 d . . . . .
C45 C 0.5809(6) 0.8095(6) 0.7351(5) 0.034(2) Uani 1 1 d . . . . .
H32 H 0.5983 0.8587 0.7481 0.041 Uiso 1 1 calc R U . . .
C46 C 0.6347(6) 0.7516(6) 0.7227(5) 0.035(2) Uani 1 1 d . . . . .
H33 H 0.6891 0.7618 0.7278 0.042 Uiso 1 1 calc R U . . .
C47 C 0.6109(6) 0.6792(6) 0.7031(4) 0.029(2) Uani 1 1 d . . . . .
H34 H 0.6486 0.6404 0.6950 0.034 Uiso 1 1 calc R U . . .
C48 C 0.5318(6) 0.6643(6) 0.6954(4) 0.029(2) Uani 1 1 d . . . . .
C49 C 0.4774(5) 0.7230(5) 0.7084(4) 0.0256(19) Uani 1 1 d . . . . .
H35 H 0.4231 0.7128 0.7033 0.031 Uiso 1 1 calc R U . . .
C50 C 0.5050(5) 0.5867(5) 0.6741(4) 0.0248(18) Uani 1 1 d . . . . .
C51 C 0.5491(6) 0.5453(5) 0.6286(5) 0.030(2) Uani 1 1 d . . . . .
H36 H 0.5970 0.5652 0.6123 0.036 Uiso 1 1 calc R U . . .
C52 C 0.5211(6) 0.4739(6) 0.6075(5) 0.034(2) Uani 1 1 d . . . . .
H37 H 0.5519 0.4433 0.5792 0.041 Uiso 1 1 calc R U . . .
C53 C 0.4503(6) 0.4488(5) 0.6276(4) 0.030(2) Uani 1 1 d . . . . .
H38 H 0.4298 0.4020 0.6115 0.036 Uiso 1 1 calc R U . . .
C54 C 0.4063(5) 0.4926(6) 0.6730(4) 0.029(2) Uani 1 1 d . . . . .
C55 C 0.3275(6) 0.4779(5) 0.6944(4) 0.028(2) Uani 1 1 d . . . . .
C56 C 0.2776(5) 0.4227(5) 0.6678(5) 0.028(2) Uani 1 1 d . . . . .
H39 H 0.2977 0.3882 0.6363 0.034 Uiso 1 1 calc R U . . .
C57 C 0.1996(6) 0.4171(5) 0.6861(5) 0.032(2) Uani 1 1 d . . . . .
H40 H 0.1662 0.3794 0.6678 0.038 Uiso 1 1 calc R U . . .
C58 C 0.1713(5) 0.4697(6) 0.7331(5) 0.030(2) Uani 1 1 d . . . . .
C59 C 0.2201(5) 0.5234(5) 0.7614(5) 0.028(2) Uani 1 1 d . . . . .
H41 H 0.2008 0.5563 0.7945 0.034 Uiso 1 1 calc R U . . .
C60 C 0.2971(6) 0.5286(5) 0.7411(4) 0.0266(19) Uani 1 1 d . . . . .
C61 C -0.0341(6) 0.7569(7) 0.7573(7) 0.053(3) Uani 1 1 d . . . . .
H42 H -0.0224 0.7780 0.7143 0.063 Uiso 1 1 calc R U . . .
H43 H -0.0565 0.7971 0.7848 0.063 Uiso 1 1 calc R U . . .
H44 H -0.0717 0.7149 0.7531 0.063 Uiso 1 1 calc R U . . .
C62 C 0.0601(6) 0.5112(7) 0.7936(5) 0.040(3) Uani 1 1 d . . . . .
H45 H 0.0937 0.5133 0.8322 0.048 Uiso 1 1 calc R U . . .
H46 H 0.0079 0.4929 0.8059 0.048 Uiso 1 1 calc R U . . .
H47 H 0.0558 0.5624 0.7747 0.048 Uiso 1 1 calc R U . . .
C63 C 0.5024(6) 0.6821(6) 0.8595(5) 0.032(2) Uani 1 1 d . . . . .
C64 C 0.5832(6) 0.6870(6) 0.8929(6) 0.041(3) Uani 1 1 d . . . . .
H48 H 0.6171 0.7221 0.8686 0.049 Uiso 1 1 calc R U . . .
H49 H 0.6072 0.6361 0.8940 0.049 Uiso 1 1 calc R U . . .
H50 H 0.5767 0.7060 0.9373 0.049 Uiso 1 1 calc R U . . .
C65 C 0.9050(10) 0.7745(16) 0.9812(8) 0.117(8) Uani 1 1 d . . . . .
H51 H 0.9247 0.7214 0.9783 0.140 Uiso 1 1 calc R U . . .
H52 H 0.9029 0.7893 1.0275 0.140 Uiso 1 1 calc R U . . .
C66 C 0.8186(13) 0.5810(13) 0.8629(9) 0.119(8) Uani 1 1 d . . . . .
H53 H 0.7836 0.5854 0.9011 0.143 Uiso 1 1 calc R U . . .
H54 H 0.8175 0.5271 0.8483 0.143 Uiso 1 1 calc R U . . .

loop_
_atom_site_aniso_label
_atom_site_aniso_U_11
_atom_site_aniso_U_22
_atom_site_aniso_U_33
_atom_site_aniso_U_23
_atom_site_aniso_U_13
_atom_site_aniso_U_12
Pd1 0.0215(3) 0.0338(4) 0.0269(4) -0.0041(3) 0.0031(3) -0.0035(3)
Pd2 0.0225(3) 0.0352(4) 0.0235(3) -0.0010(3) 0.0008(3) -0.0030(3)
Pd3 0.0241(4) 0.0260(3) 0.0244(3) 0.0020(3) 0.0011(3) 0.0011(3)
Pd4 0.0213(3) 0.0242(3) 0.0219(3) 0.0000(3) 0.0007(3) 0.0003(3)
Cl1 0.0313(13) 0.0457(14) 0.0317(12) -0.0120(11) 0.0045(10) -0.0048(10)
Cl2 0.0273(11) 0.0294(11) 0.0244(11) 0.0030(9) 0.0048(9) 0.0034(9)
Cl3 0.079(3) 0.096(3) 0.091(3) 0.029(3) 0.004(2) 0.008(2)
Cl4 0.084(3) 0.102(4) 0.109(4) -0.010(3) -0.015(3) 0.003(3)
Cl5 0.071(3) 0.099(3) 0.099(3) 0.016(3) 0.000(2) 0.021(2)
Cl6 0.114(4) 0.111(4) 0.128(4) 0.050(3) -0.062(4) -0.052(3)
O1 0.065(5) 0.032(4) 0.049(5) -0.001(4) 0.006(4) 0.005(4)
O2 0.063(5) 0.040(4) 0.049(5) -0.003(4) 0.004(4) -0.010(4)
O3 0.026(4) 0.048(4) 0.032(4) -0.001(3) 0.002(3) -0.004(3)
O4 0.032(4) 0.046(4) 0.029(3) 0.012(3) -0.002(3) 0.003(3)
O5 0.024(3) 0.037(4) 0.036(4) -0.010(3) -0.001(3) -0.001(3)
O6 0.021(3) 0.038(4) 0.025(3) 0.001(3) -0.002(3) -0.003(3)
O7 0.031(4) 0.045(4) 0.059(5) 0.015(4) 0.000(4) 0.005(3)
O8 0.022(4) 0.041(4) 0.048(4) -0.002(3) 0.004(3) -0.009(3)
N1 0.023(4) 0.038(5) 0.024(4) -0.001(3) 0.003(3) -0.003(3)
N2 0.021(4) 0.040(4) 0.020(4) -0.001(3) -0.004(3) 0.002(3)
N3 0.030(4) 0.030(4) 0.027(4) -0.006(3) 0.003(3) -0.002(3)
N4 0.027(4) 0.023(4) 0.021(4) -0.003(3) 0.004(3) -0.002(3)
C1 0.026(5) 0.036(5) 0.029(5) -0.002(4) 0.009(4) -0.005(4)
C2 0.034(5) 0.032(5) 0.030(5) -0.007(4) 0.008(4) -0.005(4)
C3 0.038(6) 0.034(5) 0.043(6) -0.001(5) 0.018(5) 0.003(4)
C4 0.043(6) 0.044(6) 0.040(6) 0.001(5) 0.004(5) 0.006(5)
C5 0.026(5) 0.052(7) 0.039(6) 0.007(5) -0.002(4) 0.004(5)
C6 0.029(5) 0.043(6) 0.030(5) -0.003(4) 0.010(4) -0.009(4)
C7 0.025(5) 0.037(5) 0.021(4) 0.005(4) 0.006(4) -0.003(4)
C8 0.021(5) 0.047(6) 0.025(5) -0.003(4) 0.005(4) -0.003(4)
C9 0.028(5) 0.045(6) 0.033(5) -0.007(5) 0.000(4) -0.012(4)
C10 0.027(5) 0.036(5) 0.038(5) -0.004(5) 0.005(4) -0.005(4)
C11 0.025(5) 0.034(5) 0.035(5) 0.004(4) 0.003(4) 0.001(4)
C12 0.025(5) 0.033(5) 0.021(4) -0.006(4) 0.003(4) 0.001(4)
C13 0.035(6) 0.034(5) 0.038(6) -0.003(5) -0.001(5) -0.009(4)
C14 0.051(7) 0.027(5) 0.046(6) 0.007(5) -0.007(5) 0.004(5)
C15 0.039(6) 0.040(6) 0.031(5) 0.002(5) -0.005(4) 0.004(5)
C16 0.030(5) 0.035(5) 0.024(4) -0.001(4) -0.005(4) 0.006(4)
C17 0.022(4) 0.031(5) 0.019(4) -0.001(4) 0.000(4) -0.001(4)
C18 0.025(5) 0.049(6) 0.022(4) 0.012(4) -0.005(4) 0.004(4)
C19 0.022(5) 0.042(5) 0.029(5) 0.004(4) -0.008(4) 0.011(4)
C20 0.023(5) 0.057(7) 0.029(5) -0.007(5) 0.001(4) 0.007(4)
C21 0.017(4) 0.058(7) 0.035(5) 0.001(5) 0.000(4) 0.003(4)
C22 0.021(5) 0.046(6) 0.022(4) 0.000(4) -0.004(4) 0.008(4)
C23 0.023(4) 0.040(5) 0.026(4) 0.005(4) -0.004(4) -0.006(4)
C24 0.025(5) 0.057(7) 0.033(5) 0.008(5) -0.006(4) -0.004(5)
C25 0.052(7) 0.036(5) 0.035(6) 0.005(5) -0.016(5) -0.019(5)
C26 0.041(6) 0.037(5) 0.028(5) -0.007(4) -0.005(5) -0.007(4)
C27 0.030(5) 0.051(6) 0.034(5) 0.000(5) 0.004(5) -0.012(5)
C28 0.027(5) 0.039(5) 0.026(5) -0.002(4) -0.007(4) -0.005(4)
C29 0.087(10) 0.040(7) 0.059(8) 0.004(6) -0.006(8) 0.015(7)
C30 0.063(8) 0.040(6) 0.054(7) -0.001(6) -0.016(6) -0.002(6)
C31 0.032(6) 0.045(6) 0.030(5) 0.002(5) 0.005(4) -0.004(5)
C32 0.053(8) 0.059(8) 0.057(8) 0.027(7) -0.001(6) -0.008(6)
C33 0.029(5) 0.030(5) 0.038(5) 0.003(4) 0.002(4) 0.005(4)
C34 0.027(5) 0.028(5) 0.031(5) -0.001(4) 0.000(4) 0.003(4)
C35 0.024(5) 0.036(5) 0.039(5) 0.011(5) 0.000(4) 0.000(4)
C36 0.031(5) 0.035(5) 0.035(5) 0.003(4) -0.001(4) 0.010(4)
C37 0.035(6) 0.030(5) 0.036(5) 0.004(4) 0.004(4) 0.003(4)
C38 0.038(5) 0.022(4) 0.029(5) 0.005(4) 0.010(4) 0.005(4)
C39 0.032(5) 0.031(5) 0.028(5) -0.002(4) -0.001(4) -0.001(4)
C40 0.036(6) 0.026(5) 0.039(6) -0.002(4) -0.002(5) 0.000(4)
C41 0.053(7) 0.025(5) 0.032(5) 0.008(4) -0.005(5) -0.014(4)
C42 0.037(6) 0.029(5) 0.033(5) 0.000(4) -0.002(4) -0.011(4)
C43 0.035(5) 0.038(5) 0.023(5) 0.006(4) 0.001(4) -0.007(4)
C44 0.032(5) 0.031(5) 0.022(4) 0.004(4) -0.004(4) -0.001(4)
C45 0.032(5) 0.038(5) 0.031(5) 0.004(4) 0.003(4) -0.016(4)
C46 0.026(5) 0.048(6) 0.031(5) 0.002(5) 0.002(4) -0.006(4)
C47 0.024(5) 0.035(5) 0.026(5) 0.003(4) 0.003(4) -0.001(4)
C48 0.029(5) 0.036(5) 0.022(4) 0.007(4) 0.000(4) -0.005(4)
C49 0.020(4) 0.030(4) 0.027(5) 0.001(4) -0.001(4) -0.004(4)
C50 0.021(4) 0.033(5) 0.020(4) 0.002(4) 0.002(3) 0.000(4)
C51 0.030(5) 0.034(5) 0.027(5) -0.001(4) 0.002(4) -0.002(4)
C52 0.028(5) 0.039(5) 0.036(5) -0.007(4) 0.004(4) 0.005(4)
C53 0.037(5) 0.030(5) 0.023(4) -0.007(4) 0.001(4) -0.002(4)
C54 0.028(5) 0.038(5) 0.020(4) 0.001(4) -0.005(4) 0.005(4)
C55 0.033(5) 0.027(4) 0.024(4) 0.004(4) -0.005(4) 0.000(4)
C56 0.027(5) 0.029(5) 0.028(5) 0.000(4) 0.005(4) -0.007(4)
C57 0.036(5) 0.030(5) 0.030(5) 0.004(4) 0.000(4) -0.006(4)
C58 0.022(5) 0.043(6) 0.026(5) 0.004(4) 0.000(4) -0.003(4)
C59 0.028(5) 0.028(5) 0.029(5) 0.006(4) 0.000(4) -0.004(4)
C60 0.032(5) 0.026(4) 0.021(4) 0.005(4) -0.001(4) 0.005(4)
C61 0.028(6) 0.052(7) 0.078(9) 0.010(7) -0.010(6) 0.003(5)
C62 0.028(5) 0.055(7) 0.038(6) -0.003(5) 0.009(5) -0.006(5)
C63 0.034(5) 0.034(5) 0.028(5) 0.005(4) 0.006(4) -0.002(4)
C64 0.035(6) 0.039(6) 0.048(6) -0.004(5) -0.010(5) -0.007(5)
C65 0.067(11) 0.22(3) 0.067(11) 0.025(15) 0.004(9) 0.002(14)
C66 0.140(19) 0.146(19) 0.072(11) 0.037(12) -0.056(12) -0.064(15)

loop_
_atom_type_symbol
_atom_type_description
_atom_type_scat_dispersion_real
_atom_type_scat_dispersion_imag
_atom_type_scat_source
C C 0.0033 0.0016
;
International Tables for Crystallography
(Vol. C, Tables 4.2.6.8 and 6.1.1.4)
;
H H 0.0000 0.0000
;
International Tables for Crystallography
(Vol. C, Table 6.1.1.4)
;
Cl Cl 0.1484 0.1585
;
International Tables for Crystallography
(Vol. C, Tables 4.2.6.8 and 6.1.1.4)
;
N N 0.0061 0.0033
;
International Tables for Crystallography
(Vol. C, Tables 4.2.6.8 and 6.1.1.4)
;
O O 0.0106 0.0060
;
International Tables for Crystallography
(Vol. C, Tables 4.2.6.8 and 6.1.1.4)
;
Pd Pd -0.9988 1.0072
;
International Tables for Crystallography
(Vol. C, Tables 4.2.6.8 and 6.1.1.4)
;

loop_
_geom_angle_atom_site_label_1
_geom_angle_atom_site_label_2
_geom_angle_atom_site_label_3
_geom_angle
_geom_angle_site_symmetry_1
_geom_angle_site_symmetry_3
_geom_angle_publ_flag
C1 Pd1 N1 81.9(4) . . ?
C1 Pd1 O3 163.5(3) . . ?
N1 Pd1 O3 92.9(3) . . ?
C1 Pd1 Cl1 97.1(3) . . ?
N1 Pd1 Cl1 175.1(2) . . ?
O3 Pd1 Cl1 89.3(2) . . ?
C1 Pd1 Pd2 115.8(3) . . ?
N1 Pd1 Pd2 124.7(2) . . ?
O3 Pd1 Pd2 80.01(19) . . ?
Cl1 Pd1 Pd2 51.48(6) . . ?
C28 Pd2 N2 82.0(4) . . ?
C28 Pd2 O4 157.7(3) . . ?
N2 Pd2 O4 96.3(3) . . ?
C28 Pd2 Cl1 95.7(3) . . ?
N2 Pd2 Cl1 169.5(2) . . ?
O4 Pd2 Cl1 89.7(2) . . ?
C28 Pd2 Pd1 119.1(3) . . ?
N2 Pd2 Pd1 121.2(2) . . ?
O4 Pd2 Pd1 80.91(18) . . ?
Cl1 Pd2 Pd1 51.21(7) . . ?
C33 Pd3 N3 80.8(4) . . ?
C33 Pd3 O5 163.4(3) . . ?
N3 Pd3 O5 93.5(3) . . ?
C33 Pd3 Cl2 97.3(3) . . ?
N3 Pd3 Cl2 174.6(2) . . ?
O5 Pd3 Cl2 89.6(2) . . ?
C33 Pd3 Pd4 113.4(3) . . ?
N3 Pd3 Pd4 124.7(2) . . ?
O5 Pd3 Pd4 82.62(18) . . ?
Cl2 Pd3 Pd4 51.34(7) . . ?
C60 Pd4 N4 81.4(3) . . ?
C60 Pd4 O6 163.0(3) . . ?
N4 Pd4 O6 94.2(3) . . ?
C60 Pd4 Cl2 96.6(3) . . ?
N4 Pd4 Cl2 175.5(2) . . ?
O6 Pd4 Cl2 88.89(18) . . ?
C60 Pd4 Pd3 117.6(3) . . ?
N4 Pd4 Pd3 125.5(2) . . ?
O6 Pd4 Pd3 78.36(18) . . ?
Cl2 Pd4 Pd3 51.99(6) . . ?
Pd1 Cl1 Pd2 77.31(9) . . ?
Pd4 Cl2 Pd3 76.67(8) . . ?
C3 O1 C29 117.3(10) . . ?
C26 O2 C30 118.6(9) . . ?
C31 O3 Pd1 127.8(7) . . ?
C31 O4 Pd2 125.2(7) . . ?
C63 O5 Pd3 123.4(6) . . ?
C63 O6 Pd4 128.2(7) . . ?
C35 O7 C61 117.2(8) . . ?
C58 O8 C62 117.7(8) . . ?
C11 N1 C7 120.5(8) . . ?
C11 N1 Pd1 127.3(7) . . ?
C7 N1 Pd1 111.7(6) . . ?
C18 N2 C22 120.9(8) . . ?
C18 N2 Pd2 126.0(6) . . ?
C22 N2 Pd2 113.0(6) . . ?
C43 N3 C39 119.9(9) . . ?
C43 N3 Pd3 127.0(7) . . ?
C39 N3 Pd3 113.0(6) . . ?
C50 N4 C54 121.8(8) . . ?
C50 N4 Pd4 126.7(6) . . ?
C54 N4 Pd4 110.7(6) . . ?
C2 C1 C6 119.2(10) . . ?
C2 C1 Pd1 128.8(8) . . ?
C6 C1 Pd1 111.7(7) . . ?
C1 C2 C3 120.9(10) . . ?
C1 C2 H1 119.5 . . ?
C3 C2 H1 119.5 . . ?
O1 C3 C2 116.7(10) . . ?
O1 C3 C4 123.5(10) . . ?
C2 C3 C4 119.8(10) . . ?
C5 C4 C3 119.2(11) . . ?
C5 C4 H2 120.4 . . ?
C3 C4 H2 120.4 . . ?
C4 C5 C6 121.9(11) . . ?
C4 C5 H3 119.1 . . ?
C6 C5 H3 119.1 . . ?
C1 C6 C5 119.0(10) . . ?
C1 C6 C7 116.8(10) . . ?
C5 C6 C7 124.1(10) . . ?
N1 C7 C8 118.9(9) . . ?
N1 C7 C6 113.5(9) . . ?
C8 C7 C6 127.6(9) . . ?
C9 C8 C7 120.3(10) . . ?
C9 C8 H4 119.9 . . ?
C7 C8 H4 119.9 . . ?
C8 C9 C10 120.0(9) . . ?
C8 C9 H5 120.0 . . ?
C10 C9 H5 120.0 . . ?
C9 C10 C11 118.3(9) . . ?
C9 C10 H6 120.9 . . ?
C11 C10 H6 120.9 . . ?
N1 C11 C10 121.2(9) . . ?
N1 C11 C12 118.0(9) . . ?
C10 C11 C12 120.6(9) . . ?
C13 C12 C17 120.4(9) . . ?
C13 C12 C11 121.8(9) . . ?
C17 C12 C11 117.5(8) . . ?
C12 C13 C14 120.8(10) . . ?
C12 C13 H7 119.6 . . ?
C14 C13 H7 119.6 . . ?
C13 C14 C15 119.5(10) . . ?
C13 C14 H8 120.2 . . ?
C15 C14 H8 120.2 . . ?
C16 C15 C14 119.1(10) . . ?
C16 C15 H9 120.4 . . ?
C14 C15 H9 120.4 . . ?
C17 C16 C15 119.8(10) . . ?
C17 C16 C18 119.1(9) . . ?
C15 C16 C18 120.8(9) . . ?
C16 C17 C12 120.1(9) . . ?
C16 C17 H10 119.9 . . ?
C12 C17 H10 119.9 . . ?
N2 C18 C19 120.6(9) . . ?
N2 C18 C16 119.9(9) . . ?
C19 C18 C16 119.1(9) . . ?
C18 C19 C20 118.6(10) . . ?
C18 C19 H11 120.7 . . ?
C20 C19 H11 120.7 . . ?
C19 C20 C21 120.9(9) . . ?
C19 C20 H12 119.5 . . ?
C21 C20 H12 119.6 . . ?
C20 C21 C22 118.5(10) . . ?
C20 C21 H13 120.7 . . ?
C22 C21 H13 120.7 . . ?
N2 C22 C21 120.1(9) . . ?
N2 C22 C23 113.4(8) . . ?
C21 C22 C23 126.5(10) . . ?
C28 C23 C24 117.9(9) . . ?
C28 C23 C22 118.1(9) . . ?
C24 C23 C22 124.0(9) . . ?
C23 C24 C25 121.1(10) . . ?
C23 C24 H14 119.5 . . ?
C25 C24 H14 119.5 . . ?
C26 C25 C24 118.8(10) . . ?
C26 C25 H15 120.6 . . ?
C24 C25 H15 120.6 . . ?
C25 C26 O2 124.4(9) . . ?
C25 C26 C27 119.9(10) . . ?
O2 C26 C27 115.6(10) . . ?
C28 C27 C26 122.7(10) . . ?
C28 C27 H16 118.6 . . ?
C26 C27 H16 118.6 . . ?
C27 C28 C23 119.3(9) . . ?
C27 C28 Pd2 128.6(8) . . ?
C23 C28 Pd2 111.0(7) . . ?
O1 C29 H17 109.5 . . ?
O1 C29 H18 109.5 . . ?
H17 C29 H18 109.5 . . ?
O1 C29 H19 109.5 . . ?
H17 C29 H19 109.5 . . ?
H18 C29 H19 109.5 . . ?
O2 C30 H20 109.5 . . ?
O2 C30 H21 109.5 . . ?
H20 C30 H21 109.5 . . ?
O2 C30 H22 109.5 . . ?
H20 C30 H22 109.5 . . ?
H21 C30 H22 109.5 . . ?
O3 C31 O4 125.7(10) . . ?
O3 C31 C32 117.2(10) . . ?
O4 C31 C32 117.1(10) . . ?
C31 C32 H23 109.5 . . ?
C31 C32 H24 109.5 . . ?
H23 C32 H24 109.5 . . ?
C31 C32 H25 109.5 . . ?
H23 C32 H25 109.5 . . ?
H24 C32 H25 109.5 . . ?
C34 C33 C38 119.2(9) . . ?
C34 C33 Pd3 129.0(7) . . ?
C38 C33 Pd3 111.4(7) . . ?
C33 C34 C35 120.7(9) . . ?
C33 C34 H26 119.6 . . ?
C35 C34 H26 119.6 . . ?
O7 C35 C36 125.8(9) . . ?
O7 C35 C34 115.0(9) . . ?
C36 C35 C34 119.2(9) . . ?
C37 C36 C35 121.0(9) . . ?
C37 C36 H27 119.5 . . ?
C35 C36 H27 119.5 . . ?
C36 C37 C38 120.5(9) . . ?
C36 C37 H28 119.7 . . ?
C38 C37 H28 119.7 . . ?
C37 C38 C33 119.1(9) . . ?
C37 C38 C39 124.7(8) . . ?
C33 C38 C39 115.4(9) . . ?
N3 C39 C40 120.5(9) . . ?
N3 C39 C38 112.2(8) . . ?
C40 C39 C38 126.8(9) . . ?
C41 C40 C39 119.6(10) . . ?
C41 C40 H29 120.2 . . ?
C39 C40 H29 120.2 . . ?
C40 C41 C42 120.0(9) . . ?
C40 C41 H30 120.0 . . ?
C42 C41 H30 120.0 . . ?
C41 C42 C43 120.1(10) . . ?
C41 C42 H31 119.9 . . ?
C43 C42 H31 119.9 . . ?
N3 C43 C42 119.0(10) . . ?
N3 C43 C44 119.3(9) . . ?
C42 C43 C44 121.4(9) . . ?
C49 C44 C45 119.1(9) . . ?
C49 C44 C43 121.3(9) . . ?
C45 C44 C43 119.6(9) . . ?
C46 C45 C44 119.4(9) . . ?
C46 C45 H32 120.3 . . ?
C44 C45 H32 120.3 . . ?
C47 C46 C45 121.5(9) . . ?
C47 C46 H33 119.2 . . ?
C45 C46 H33 119.2 . . ?
C48 C47 C46 119.4(9) . . ?
C48 C47 H34 120.3 . . ?
C46 C47 H34 120.3 . . ?
C47 C48 C49 118.9(9) . . ?
C47 C48 C50 120.1(9) . . ?
C49 C48 C50 120.9(8) . . ?
C44 C49 C48 121.7(9) . . ?
C44 C49 H35 119.1 . . ?
C48 C49 H35 119.1 . . ?
N4 C50 C51 120.0(8) . . ?
N4 C50 C48 120.0(8) . . ?
C51 C50 C48 120.0(8) . . ?
C50 C51 C52 118.9(9) . . ?
C50 C51 H36 120.6 . . ?
C52 C51 H36 120.6 . . ?
C53 C52 C51 119.8(9) . . ?
C53 C52 H37 120.1 . . ?
C51 C52 H37 120.1 . . ?
C52 C53 C54 119.9(9) . . ?
C52 C53 H38 120.0 . . ?
C54 C53 H38 120.0 . . ?
N4 C54 C53 118.8(9) . . ?
N4 C54 C55 114.3(8) . . ?
C53 C54 C55 126.8(9) . . ?
C56 C55 C60 118.6(9) . . ?
C56 C55 C54 124.8(9) . . ?
C60 C55 C54 116.2(8) . . ?
C57 C56 C55 121.7(9) . . ?
C57 C56 H39 119.1 . . ?
C55 C56 H39 119.1 . . ?
C56 C57 C58 117.8(9) . . ?
C56 C57 H40 121.1 . . ?
C58 C57 H40 121.1 . . ?
O8 C58 C59 124.5(9) . . ?
O8 C58 C57 114.0(8) . . ?
C59 C58 C57 121.6(9) . . ?
C60 C59 C58 119.2(9) . . ?
C60 C59 H41 120.4 . . ?
C58 C59 H41 120.4 . . ?
C59 C60 C55 121.1(9) . . ?
C59 C60 Pd4 127.4(7) . . ?
C55 C60 Pd4 110.5(7) . . ?
O7 C61 H42 109.5 . . ?
O7 C61 H43 109.5 . . ?
H42 C61 H43 109.5 . . ?
O7 C61 H44 109.5 . . ?
H42 C61 H44 109.5 . . ?
H43 C61 H44 109.5 . . ?
O8 C62 H45 109.5 . . ?
O8 C62 H46 109.5 . . ?
H45 C62 H46 109.5 . . ?
O8 C62 H47 109.5 . . ?
H45 C62 H47 109.5 . . ?
H46 C62 H47 109.5 . . ?
O6 C63 O5 127.1(10) . . ?
O6 C63 C64 115.8(9) . . ?
O5 C63 C64 116.9(9) . . ?
C63 C64 H48 109.5 . . ?
C63 C64 H49 109.5 . . ?
H48 C64 H49 109.5 . . ?
C63 C64 H50 109.5 . . ?
H48 C64 H50 109.5 . . ?
H49 C64 H50 109.5 . . ?
Cl3 C65 Cl4 108.1(11) . . ?
Cl3 C65 H51 110.1 . . ?
Cl4 C65 H51 110.1 . . ?
Cl3 C65 H52 110.1 . . ?
Cl4 C65 H52 110.1 . . ?
H51 C65 H52 108.4 . . ?
Cl5 C66 Cl6 113.6(11) . . ?
Cl5 C66 H53 108.8 . . ?
Cl6 C66 H53 108.8 . . ?
Cl5 C66 H54 108.8 . . ?
Cl6 C66 H54 108.8 . . ?
H53 C66 H54 107.7 . . ?

loop_
_geom_bond_atom_site_label_1
_geom_bond_atom_site_label_2
_geom_bond_distance
_geom_bond_site_symmetry_2
_geom_bond_publ_flag
Pd1 C1 1.980(10) . ?
Pd1 N1 2.048(8) . ?
Pd1 O3 2.144(7) . ?
Pd1 Cl1 2.361(3) . ?
Pd1 Pd2 2.955(2) . ?
Pd2 C28 1.978(10) . ?
Pd2 N2 2.051(8) . ?
Pd2 O4 2.168(7) . ?
Pd2 Cl1 2.370(3) . ?
Pd3 C33 1.966(10) . ?
Pd3 N3 2.027(8) . ?
Pd3 O5 2.135(7) . ?
Pd3 Cl2 2.376(3) . ?
Pd3 Pd4 2.9340(19) . ?
Pd4 C60 1.977(10) . ?
Pd4 N4 2.042(7) . ?
Pd4 O6 2.163(6) . ?
Pd4 Cl2 2.354(2) . ?
Cl3 C65 1.739(18) . ?
Cl4 C65 1.85(2) . ?
Cl5 C66 1.710(18) . ?
Cl6 C66 1.734(18) . ?
O1 C3 1.389(13) . ?
O1 C29 1.439(14) . ?
O2 C26 1.361(13) . ?
O2 C30 1.393(14) . ?
O3 C31 1.255(12) . ?
O4 C31 1.262(12) . ?
O5 C63 1.257(12) . ?
O6 C63 1.228(12) . ?
O7 C35 1.334(12) . ?
O7 C61 1.419(13) . ?
O8 C58 1.378(11) . ?
O8 C62 1.408(12) . ?
N1 C11 1.345(12) . ?
N1 C7 1.375(12) . ?
N2 C18 1.357(13) . ?
N2 C22 1.365(12) . ?
N3 C43 1.348(13) . ?
N3 C39 1.366(12) . ?
N4 C50 1.338(11) . ?
N4 C54 1.357(12) . ?
C1 C2 1.374(13) . ?
C1 C6 1.407(14) . ?
C2 C3 1.395(15) . ?
C2 H1 0.9500 . ?
C3 C4 1.408(16) . ?
C4 C5 1.346(15) . ?
C4 H2 0.9500 . ?
C5 C6 1.408(15) . ?
C5 H3 0.9500 . ?
C6 C7 1.455(14) . ?
C7 C8 1.385(13) . ?
C8 C9 1.378(14) . ?
C8 H4 0.9500 . ?
C9 C10 1.386(14) . ?
C9 H5 0.9500 . ?
C10 C11 1.389(14) . ?
C10 H6 0.9500 . ?
C11 C12 1.517(13) . ?
C12 C13 1.362(14) . ?
C12 C17 1.388(12) . ?
C13 C14 1.372(15) . ?
C13 H7 0.9500 . ?
C14 C15 1.416(15) . ?
C14 H8 0.9500 . ?
C15 C16 1.392(14) . ?
C15 H9 0.9500 . ?
C16 C17 1.382(12) . ?
C16 C18 1.496(14) . ?
C17 H10 0.9500 . ?
C18 C19 1.385(13) . ?
C19 C20 1.386(14) . ?
C19 H11 0.9500 . ?
C20 C21 1.388(15) . ?
C20 H12 0.9500 . ?
C21 C22 1.392(13) . ?
C21 H13 0.9500 . ?
C22 C23 1.442(14) . ?
C23 C28 1.398(13) . ?
C23 C24 1.417(13) . ?
C24 C25 1.417(15) . ?
C24 H14 0.9500 . ?
C25 C26 1.352(16) . ?
C25 H15 0.9500 . ?
C26 C27 1.394(14) . ?
C27 C28 1.360(15) . ?
C27 H16 0.9500 . ?
C29 H17 0.9800 . ?
C29 H18 0.9800 . ?
C29 H19 0.9800 . ?
C30 H20 0.9800 . ?
C30 H21 0.9800 . ?
C30 H22 0.9800 . ?
C31 C32 1.482(15) . ?
C32 H23 0.9800 . ?
C32 H24 0.9800 . ?
C32 H25 0.9800 . ?
C33 C34 1.392(13) . ?
C33 C38 1.423(13) . ?
C34 C35 1.402(13) . ?
C34 H26 0.9500 . ?
C35 C36 1.389(14) . ?
C36 C37 1.373(14) . ?
C36 H27 0.9500 . ?
C37 C38 1.404(13) . ?
C37 H28 0.9500 . ?
C38 C39 1.462(13) . ?
C39 C40 1.404(13) . ?
C40 C41 1.342(14) . ?
C40 H29 0.9500 . ?
C41 C42 1.370(15) . ?
C41 H30 0.9500 . ?
C42 C43 1.420(13) . ?
C42 H31 0.9500 . ?
C43 C44 1.485(14) . ?
C44 C49 1.376(13) . ?
C44 C45 1.397(13) . ?
C45 C46 1.390(15) . ?
C45 H32 0.9500 . ?
C46 C47 1.390(14) . ?
C46 H33 0.9500 . ?
C47 C48 1.383(13) . ?
C47 H34 0.9500 . ?
C48 C49 1.410(13) . ?
C48 C50 1.498(13) . ?
C49 H35 0.9500 . ?
C50 C51 1.402(13) . ?
C51 C52 1.406(14) . ?
C51 H36 0.9500 . ?
C52 C53 1.351(14) . ?
C52 H37 0.9500 . ?
C53 C54 1.422(13) . ?
C53 H38 0.9500 . ?
C54 C55 1.438(13) . ?
C55 C56 1.400(12) . ?
C55 C60 1.407(13) . ?
C56 C57 1.387(13) . ?
C56 H39 0.9500 . ?
C57 C58 1.420(14) . ?
C57 H40 0.9500 . ?
C58 C59 1.384(13) . ?
C59 C60 1.383(13) . ?
C59 H41 0.9500 . ?
C61 H42 0.9800 . ?
C61 H43 0.9800 . ?
C61 H44 0.9800 . ?
C62 H45 0.9800 . ?
C62 H46 0.9800 . ?
C62 H47 0.9800 . ?
C63 C64 1.543(14) . ?
C64 H48 0.9800 . ?
C64 H49 0.9800 . ?
C64 H50 0.9800 . ?
C65 H51 0.9900 . ?
C65 H52 0.9900 . ?
C66 H53 0.9900 . ?
C66 H54 0.9900 . ?

loop_
_geom_torsion_atom_site_label_1
_geom_torsion_atom_site_label_2
_geom_torsion_atom_site_label_3
_geom_torsion_atom_site_label_4
_geom_torsion
_geom_torsion_site_symmetry_1
_geom_torsion_site_symmetry_2
_geom_torsion_site_symmetry_3
_geom_torsion_site_symmetry_4
_geom_torsion_publ_flag
C6 C1 C2 C3 0.4(15) . . . . ?
Pd1 C1 C2 C3 173.5(7) . . . . ?
C29 O1 C3 C2 178.0(10) . . . . ?
C29 O1 C3 C4 -3.3(15) . . . . ?
C1 C2 C3 O1 179.2(9) . . . . ?
C1 C2 C3 C4 0.5(15) . . . . ?
O1 C3 C4 C5 179.4(10) . . . . ?
C2 C3 C4 C5 -2.0(16) . . . . ?
C3 C4 C5 C6 2.7(17) . . . . ?
C2 C1 C6 C5 0.3(14) . . . . ?
Pd1 C1 C6 C5 -174.0(7) . . . . ?
C2 C1 C6 C7 -175.3(9) . . . . ?
Pd1 C1 C6 C7 10.5(11) . . . . ?
C4 C5 C6 C1 -1.8(16) . . . . ?
C4 C5 C6 C7 173.3(10) . . . . ?
C11 N1 C7 C8 -10.3(13) . . . . ?
Pd1 N1 C7 C8 162.7(7) . . . . ?
C11 N1 C7 C6 168.4(8) . . . . ?
Pd1 N1 C7 C6 -18.6(9) . . . . ?
C1 C6 C7 N1 5.8(12) . . . . ?
C5 C6 C7 N1 -169.5(9) . . . . ?
C1 C6 C7 C8 -175.7(9) . . . . ?
C5 C6 C7 C8 9.0(16) . . . . ?
N1 C7 C8 C9 3.2(14) . . . . ?
C6 C7 C8 C9 -175.2(9) . . . . ?
C7 C8 C9 C10 4.2(15) . . . . ?
C8 C9 C10 C11 -4.7(15) . . . . ?
C7 N1 C11 C10 10.0(14) . . . . ?
Pd1 N1 C11 C10 -161.8(7) . . . . ?
C7 N1 C11 C12 -165.2(8) . . . . ?
Pd1 N1 C11 C12 23.0(12) . . . . ?
C9 C10 C11 N1 -2.4(15) . . . . ?
C9 C10 C11 C12 172.7(9) . . . . ?
N1 C11 C12 C13 -147.6(10) . . . . ?
C10 C11 C12 C13 37.1(14) . . . . ?
N1 C11 C12 C17 38.5(13) . . . . ?
C10 C11 C12 C17 -136.7(10) . . . . ?
C17 C12 C13 C14 -4.0(15) . . . . ?
C11 C12 C13 C14 -177.7(9) . . . . ?
C12 C13 C14 C15 4.7(16) . . . . ?
C13 C14 C15 C16 -4.8(16) . . . . ?
C14 C15 C16 C17 4.2(15) . . . . ?
C14 C15 C16 C18 177.3(9) . . . . ?
C15 C16 C17 C12 -3.6(14) . . . . ?
C18 C16 C17 C12 -176.7(8) . . . . ?
C13 C12 C17 C16 3.4(14) . . . . ?
C11 C12 C17 C16 177.4(8) . . . . ?
C22 N2 C18 C19 -6.0(13) . . . . ?
Pd2 N2 C18 C19 170.5(6) . . . . ?
C22 N2 C18 C16 166.4(8) . . . . ?
Pd2 N2 C18 C16 -17.0(12) . . . . ?
C17 C16 C18 N2 -45.4(12) . . . . ?
C15 C16 C18 N2 141.5(9) . . . . ?
C17 C16 C18 C19 127.2(10) . . . . ?
C15 C16 C18 C19 -45.9(13) . . . . ?
N2 C18 C19 C20 2.9(13) . . . . ?
C16 C18 C19 C20 -169.6(9) . . . . ?
C18 C19 C20 C21 2.5(14) . . . . ?
C19 C20 C21 C22 -4.9(15) . . . . ?
C18 N2 C22 C21 3.6(13) . . . . ?
Pd2 N2 C22 C21 -173.4(7) . . . . ?
C18 N2 C22 C23 -176.8(8) . . . . ?
Pd2 N2 C22 C23 6.3(9) . . . . ?
C20 C21 C22 N2 1.8(14) . . . . ?
C20 C21 C22 C23 -177.8(9) . . . . ?
N2 C22 C23 C28 5.9(12) . . . . ?
C21 C22 C23 C28 -174.5(9) . . . . ?
N2 C22 C23 C24 -172.9(9) . . . . ?
C21 C22 C23 C24 6.7(15) . . . . ?
C28 C23 C24 C25 4.0(15) . . . . ?
C22 C23 C24 C25 -177.2(9) . . . . ?
C23 C24 C25 C26 -1.5(15) . . . . ?
C24 C25 C26 O2 176.8(10) . . . . ?
C24 C25 C26 C27 0.7(16) . . . . ?
C30 O2 C26 C25 -4.7(16) . . . . ?
C30 O2 C26 C27 171.6(10) . . . . ?
C25 C26 C27 C28 -2.7(17) . . . . ?
O2 C26 C27 C28 -179.1(10) . . . . ?
C26 C27 C28 C23 5.3(16) . . . . ?
C26 C27 C28 Pd2 -162.1(8) . . . . ?
C24 C23 C28 C27 -5.8(14) . . . . ?
C22 C23 C28 C27 175.3(9) . . . . ?
C24 C23 C28 Pd2 163.7(7) . . . . ?
C22 C23 C28 Pd2 -15.2(11) . . . . ?
Pd1 O3 C31 O4 7.4(16) . . . . ?
Pd1 O3 C31 C32 -171.2(8) . . . . ?
Pd2 O4 C31 O3 -6.8(15) . . . . ?
Pd2 O4 C31 C32 171.7(8) . . . . ?
C38 C33 C34 C35 2.4(15) . . . . ?
Pd3 C33 C34 C35 173.6(8) . . . . ?
C61 O7 C35 C36 14.9(17) . . . . ?
C61 O7 C35 C34 -165.1(10) . . . . ?
C33 C34 C35 O7 175.2(9) . . . . ?
C33 C34 C35 C36 -4.8(15) . . . . ?
O7 C35 C36 C37 -175.9(10) . . . . ?
C34 C35 C36 C37 4.1(16) . . . . ?
C35 C36 C37 C38 -1.1(16) . . . . ?
C36 C37 C38 C33 -1.3(15) . . . . ?
C36 C37 C38 C39 167.8(10) . . . . ?
C34 C33 C38 C37 0.7(15) . . . . ?
Pd3 C33 C38 C37 -172.0(7) . . . . ?
C34 C33 C38 C39 -169.5(9) . . . . ?
Pd3 C33 C38 C39 17.8(11) . . . . ?
C43 N3 C39 C40 -9.5(14) . . . . ?
Pd3 N3 C39 C40 167.3(7) . . . . ?
C43 N3 C39 C38 163.0(9) . . . . ?
Pd3 N3 C39 C38 -20.2(10) . . . . ?
C37 C38 C39 N3 -167.7(9) . . . . ?
C33 C38 C39 N3 1.8(13) . . . . ?
C37 C38 C39 C40 4.2(17) . . . . ?
C33 C38 C39 C40 173.7(10) . . . . ?
N3 C39 C40 C41 3.0(15) . . . . ?
C38 C39 C40 C41 -168.4(10) . . . . ?
C39 C40 C41 C42 4.4(15) . . . . ?
C40 C41 C42 C43 -5.2(16) . . . . ?
C39 N3 C43 C42 8.5(14) . . . . ?
Pd3 N3 C43 C42 -167.9(7) . . . . ?
C39 N3 C43 C44 -165.7(8) . . . . ?
Pd3 N3 C43 C44 17.9(13) . . . . ?
C41 C42 C43 N3 -1.2(15) . . . . ?
C41 C42 C43 C44 172.9(9) . . . . ?
N3 C43 C44 C49 39.8(13) . . . . ?
C42 C43 C44 C49 -134.3(10) . . . . ?
N3 C43 C44 C45 -144.1(9) . . . . ?
C42 C43 C44 C45 41.8(13) . . . . ?
C49 C44 C45 C46 -0.9(14) . . . . ?
C43 C44 C45 C46 -177.1(9) . . . . ?
C44 C45 C46 C47 0.5(15) . . . . ?
C45 C46 C47 C48 0.2(15) . . . . ?
C46 C47 C48 C49 -0.6(13) . . . . ?
C46 C47 C48 C50 179.8(8) . . . . ?
C45 C44 C49 C48 0.6(13) . . . . ?
C43 C44 C49 C48 176.6(8) . . . . ?
C47 C48 C49 C44 0.2(14) . . . . ?
C50 C48 C49 C44 179.7(8) . . . . ?
C54 N4 C50 C51 -8.3(13) . . . . ?
Pd4 N4 C50 C51 160.7(7) . . . . ?
C54 N4 C50 C48 170.5(8) . . . . ?
Pd4 N4 C50 C48 -20.6(12) . . . . ?
C47 C48 C50 N4 144.4(9) . . . . ?
C49 C48 C50 N4 -35.2(13) . . . . ?
C47 C48 C50 C51 -36.8(13) . . . . ?
C49 C48 C50 C51 143.6(9) . . . . ?
N4 C50 C51 C52 1.3(14) . . . . ?
C48 C50 C51 C52 -177.5(9) . . . . ?
C50 C51 C52 C53 4.6(15) . . . . ?
C51 C52 C53 C54 -3.7(15) . . . . ?
C50 N4 C54 C53 9.2(13) . . . . ?
Pd4 N4 C54 C53 -161.3(7) . . . . ?
C50 N4 C54 C55 -167.9(8) . . . . ?
Pd4 N4 C54 C55 21.5(9) . . . . ?
C52 C53 C54 N4 -3.1(14) . . . . ?
C52 C53 C54 C55 173.6(9) . . . . ?
N4 C54 C55 C56 168.5(9) . . . . ?
C53 C54 C55 C56 -8.3(15) . . . . ?
N4 C54 C55 C60 -4.6(12) . . . . ?
C53 C54 C55 C60 178.5(9) . . . . ?
C60 C55 C56 C57 0.1(14) . . . . ?
C54 C55 C56 C57 -172.9(9) . . . . ?
C55 C56 C57 C58 0.2(14) . . . . ?
C62 O8 C58 C59 1.6(14) . . . . ?
C62 O8 C58 C57 -179.5(9) . . . . ?
C56 C57 C58 O8 179.1(9) . . . . ?
C56 C57 C58 C59 -2.0(14) . . . . ?
O8 C58 C59 C60 -177.8(9) . . . . ?
C57 C58 C59 C60 3.4(14) . . . . ?
C58 C59 C60 C55 -3.1(14) . . . . ?
C58 C59 C60 Pd4 -170.9(7) . . . . ?
C56 C55 C60 C59 1.4(13) . . . . ?
C54 C55 C60 C59 175.0(8) . . . . ?
C56 C55 C60 Pd4 171.1(7) . . . . ?
C54 C55 C60 Pd4 -15.3(10) . . . . ?
Pd4 O6 C63 O5 -6.6(14) . . . . ?
Pd4 O6 C63 C64 176.9(6) . . . . ?
Pd3 O5 C63 O6 2.5(14) . . . . ?
Pd3 O5 C63 C64 179.0(6) . . . . ?
